data_7211062
loop_
_publ_author_name
'Zhou, Lian'
'Zhang, Jun'
'Li, Yi-Zhi'
'Du, Hong-Bin'

_publ_section_title
;
 Synthesis and properties of four coordination polymers built from a
 semi-rigid tripod carboxylic acid
;
_journal_issue 44
_journal_name_full CrystEngComm
_journal_page_first 8989
_journal_paper_doi 10.1039/c3ce41186a
_journal_volume 15
_journal_year 2013
_chemical_formula_sum 'C78 H94 N4 O28 Zn3'
_chemical_formula_weight 1726.39
_chemical_name_systematic
; 
 ? 
;
_space_group_IT_number 2
_symmetry_cell_setting triclinic
_symmetry_space_group_name_Hall '-P 1'
_symmetry_space_group_name_H-M 'P -1'
_atom_sites_solution_hydrogens geom
_atom_sites_solution_primary direct
_atom_sites_solution_secondary difmap
_audit_creation_method SHELXL-97
_cell_angle_alpha 115.514(2)
_cell_angle_beta 96.834(3)
_cell_angle_gamma 108.036(2)
_cell_formula_units_Z 2
_cell_length_a 14.692(2)
_cell_length_b 18.436(3)
_cell_length_c 19.8419(16)
_cell_measurement_reflns_used 9910
_cell_measurement_temperature 291(2)
_cell_measurement_theta_max 27.51
_cell_measurement_theta_min 2.33
_cell_volume 4408.0(10)
_computing_cell_refinement 'Bruker XSCANS'
_computing_data_collection 'Bruker XSCANS'
_computing_data_reduction 'Bruker SHELXTL'
_computing_molecular_graphics 'Bruker SHELXTL'
_computing_publication_material 'Bruker SHELXTL'
_computing_structure_refinement 'SHELXL-97 (Sheldrick, 2008)'
_computing_structure_solution 'SHELXS-97 (Sheldrick, 2008)'
_diffrn_ambient_temperature 291(2)
_diffrn_measured_fraction_theta_full 0.989
_diffrn_measured_fraction_theta_max 0.989
_diffrn_radiation_monochromator graphite
_diffrn_radiation_source 'fine-focus sealed tube'
_diffrn_radiation_type MoK\a
_diffrn_radiation_wavelength 0.71073
_diffrn_reflns_av_R_equivalents 0.0171
_diffrn_reflns_av_sigmaI/netI 0.0620
_diffrn_reflns_limit_h_max 18
_diffrn_reflns_limit_h_min -16
_diffrn_reflns_limit_k_max 22
_diffrn_reflns_limit_k_min -22
_diffrn_reflns_limit_l_max 23
_diffrn_reflns_limit_l_min -24
_diffrn_reflns_number 35408
_diffrn_reflns_theta_full 26.00
_diffrn_reflns_theta_max 26.00
_diffrn_reflns_theta_min 1.34
_exptl_absorpt_coefficient_mu 0.886
_exptl_absorpt_correction_T_max 0.8379
_exptl_absorpt_correction_T_min 0.8113
_exptl_absorpt_correction_type multi-scan
_exptl_absorpt_process_details SADABS;Bruker,2000
_exptl_crystal_colour Colorless
_exptl_crystal_density_diffrn 1.301
_exptl_crystal_density_method 'not measured'
_exptl_crystal_description Block
_exptl_crystal_F_000 1808
_exptl_crystal_size_max 0.25
_exptl_crystal_size_mid 0.23
_exptl_crystal_size_min 0.21
_platon_squeeze_details
;
 Because of the highly disordered solvent molecules, the PLATON/SQUEEZE
 route was employed to calculate the diffraction contribution from the
 solvent molecules, and thereby to produce a set of solvent-free
 diffraction intensities used for refinement. The unit cell was found
 to contain a void of 1225 A^3 (28.8% of the unit cell volume), holding
 59 electrons. These might correspond with the removal of ~6 H2O
 molecules from the unit cell, i.e. 3 H2O per asymmetric unit. Based
 on the elemental analysis and TG analysis, additional 2 DMF might be
 adsorbed in the sample and were thus included in the final molecular
 formula. Those solvents are included in the reported chemical formula
 and derived values (reported crystal-data formula, formula weight,
 Dx, Mu and F(000)).
;
_refine_diff_density_max 0.708
_refine_diff_density_min -0.359
_refine_diff_density_rms 0.083
_refine_ls_extinction_method none
_refine_ls_goodness_of_fit_ref 1.075
_refine_ls_hydrogen_treatment constr
_refine_ls_matrix_type full
_refine_ls_number_parameters 911
_refine_ls_number_reflns 17137
_refine_ls_number_restraints 0
_refine_ls_restrained_S_all 1.075
_refine_ls_R_factor_all 0.0584
_refine_ls_R_factor_gt 0.0546
_refine_ls_shift/su_max 0.000
_refine_ls_shift/su_mean 0.000
_refine_ls_structure_factor_coef Fsqd
_refine_ls_weighting_details 'calc w=1/[\s^2^(Fo^2^)+(0.0600P)^2^+1.9900P] where P=(Fo^2^+2Fc^2^)/3'
_refine_ls_weighting_scheme calc
_refine_ls_wR_factor_gt 0.1376
_refine_ls_wR_factor_ref 0.1383
_reflns_number_gt 12773
_reflns_number_total 17137
_reflns_threshold_expression >2sigma(I)
_cod_data_source_file c3ce41186a.txt
_cod_data_source_block 4
_cod_depositor_comments
;
The following automatic conversions were performed:

'_symmetry_cell_setting' value 'Triclinic' changed to 'triclinic'
according to /home/saulius/struct/CIF-dictionaries/cif_core.dic
dictionary named 'cif_core.dic' version 2.4.2 from 2011-04-26.

Automatic conversion script
Id: cif_fix_values 1891 2012-01-12 08:04:46Z andrius 
;
_cod_original_cell_volume 4407.8(9)
_cod_original_sg_symbol_H-M 'P-1   '
_cod_database_code 7211062

loop_
_symmetry_equiv_pos_as_xyz
'x, y, z'
'-x, -y, -z'

loop_
_atom_site_label
_atom_site_type_symbol
_atom_site_fract_x
_atom_site_fract_y
_atom_site_fract_z
_atom_site_U_iso_or_equiv
_atom_site_adp_type
_atom_site_occupancy
_atom_site_symmetry_multiplicity
_atom_site_calc_flag
_atom_site_refinement_flags
C1 C 0.3604(2) 0.10805(19) 0.21751(18) 0.0442(7) Uani 1 1 d .
C2 C 0.4112(2) 0.20607(19) 0.25449(17) 0.0436(7) Uani 1 1 d .
C3 C 0.4975(2) 0.25102(19) 0.31800(17) 0.0445(7) Uani 1 1 d .
H3 H 0.5219 0.2197 0.3361 0.053 Uiso 1 1 calc R
C4 C 0.5468(2) 0.34066(19) 0.35413(18) 0.0462(8) Uani 1 1 d .
H4 H 0.6044 0.3692 0.3961 0.055 Uiso 1 1 calc R
C5 C 0.5121(2) 0.38916(19) 0.32894(17) 0.0425(7) Uani 1 1 d .
C6 C 0.4265(2) 0.34426(19) 0.26381(17) 0.0423(7) Uani 1 1 d .
H6 H 0.4031 0.3753 0.2448 0.051 Uiso 1 1 calc R
C7 C 0.3772(2) 0.25391(18) 0.22808(17) 0.0431(7) Uani 1 1 d .
H7 H 0.3202 0.2249 0.1855 0.052 Uiso 1 1 calc R
C8 C 0.6514(2) 0.52116(18) 0.41610(17) 0.0412(7) Uani 1 1 d .
H8A H 0.6956 0.4999 0.3881 0.049 Uiso 1 1 calc R
H8B H 0.6509 0.5063 0.4574 0.049 Uiso 1 1 calc R
C9 C 0.6904(2) 0.61917(19) 0.45134(17) 0.0431(7) Uani 1 1 d .
C10 C 0.7170(2) 0.65761(19) 0.40576(17) 0.0420(7) Uani 1 1 d .
C11 C 0.6954(2) 0.59971(19) 0.31927(16) 0.0451(7) Uani 1 1 d .
H11A H 0.6821 0.5406 0.3079 0.068 Uiso 1 1 calc R
H11B H 0.7523 0.6208 0.3031 0.068 Uiso 1 1 calc R
H11C H 0.6380 0.6008 0.2916 0.068 Uiso 1 1 calc R
C12 C 0.7652(2) 0.74908(18) 0.44068(17) 0.0413(7) Uani 1 1 d .
C13 C 0.7988(2) 0.78921(19) 0.39242(18) 0.0441(7) Uani 1 1 d .
H13A H 0.7600 0.7501 0.3379 0.053 Uiso 1 1 calc R
H13B H 0.7913 0.8444 0.4101 0.053 Uiso 1 1 calc R
C14 C 0.7911(2) 0.80140(19) 0.52243(17) 0.0417(7) Uani 1 1 d .
C15 C 0.8505(2) 0.89959(18) 0.56211(18) 0.0450(7) Uani 1 1 d .
H15A H 0.8795 0.9142 0.5264 0.068 Uiso 1 1 calc R
H15B H 0.9028 0.9178 0.6072 0.068 Uiso 1 1 calc R
H15C H 0.8069 0.9291 0.5779 0.068 Uiso 1 1 calc R
C16 C 0.7640(2) 0.76234(19) 0.56800(17) 0.0425(7) Uani 1 1 d .
C17 C 0.8070(2) 0.81748(19) 0.65682(17) 0.0439(7) Uani 1 1 d .
H17A H 0.8048 0.8748 0.6757 0.053 Uiso 1 1 calc R
H17B H 0.7703 0.7883 0.6819 0.053 Uiso 1 1 calc R
C18 C 0.7100(2) 0.67067(19) 0.53236(17) 0.0431(7) Uani 1 1 d .
C19 C 0.6731(2) 0.62859(19) 0.57997(17) 0.0456(7) Uani 1 1 d .
H19A H 0.7220 0.6105 0.5965 0.068 Uiso 1 1 calc R
H19B H 0.6111 0.5783 0.5487 0.068 Uiso 1 1 calc R
H19C H 0.6629 0.6702 0.6250 0.068 Uiso 1 1 calc R
C20 C 0.9593(2) 0.84508(19) 0.74348(17) 0.0440(7) Uani 1 1 d .
C21 C 0.9260(2) 0.87313(19) 0.80961(17) 0.0451(7) Uani 1 1 d .
H21 H 0.8663 0.8809 0.8069 0.054 Uiso 1 1 calc R
C22 C 0.9835(2) 0.88931(19) 0.87953(17) 0.0433(7) Uani 1 1 d .
H22 H 0.9620 0.9086 0.9239 0.052 Uiso 1 1 calc R
C23 C 1.0718(2) 0.87728(19) 0.88432(17) 0.0444(7) Uani 1 1 d .
C24 C 1.1039(2) 0.84921(19) 0.81769(17) 0.0446(7) Uani 1 1 d .
H24 H 1.1630 0.8404 0.8202 0.054 Uiso 1 1 calc R
C25 C 1.0492(2) 0.83445(19) 0.74828(17) 0.0441(7) Uani 1 1 d .
H25 H 1.0722 0.8174 0.7046 0.053 Uiso 1 1 calc R
C26 C 1.1315(2) 0.89088(19) 0.95819(17) 0.0436(7) Uani 1 1 d .
C27 C 0.9517(2) 0.83270(19) 0.35877(17) 0.0431(7) Uani 1 1 d .
C28 C 1.0518(2) 0.84780(19) 0.37321(18) 0.0446(7) Uani 1 1 d .
H28 H 1.0821 0.8391 0.4113 0.054 Uiso 1 1 calc R
C29 C 1.1068(2) 0.87582(19) 0.33111(17) 0.0450(7) Uani 1 1 d .
H29 H 1.1744 0.8862 0.3408 0.054 Uiso 1 1 calc R
C30 C 1.0609(2) 0.88867(19) 0.27360(17) 0.0441(7) Uani 1 1 d .
C31 C 0.9615(2) 0.87475(19) 0.26066(17) 0.0447(7) Uani 1 1 d .
H31 H 0.9314 0.8842 0.2231 0.054 Uiso 1 1 calc R
C32 C 0.9054(2) 0.84670(19) 0.30306(17) 0.0446(7) Uani 1 1 d .
H32 H 0.8382 0.8375 0.2943 0.054 Uiso 1 1 calc R
C33 C 1.1212(2) 0.91847(19) 0.22806(18) 0.0437(7) Uani 1 1 d .
C34 C 0.4510(2) 0.7249(2) 0.31002(17) 0.0447(7) Uani 1 1 d .
C35 C 0.4003(2) 0.68340(19) 0.35313(17) 0.0439(7) Uani 1 1 d .
C36 C 0.3160(2) 0.69645(19) 0.37234(17) 0.0435(7) Uani 1 1 d .
H36 H 0.2926 0.7310 0.3584 0.052 Uiso 1 1 calc R
C37 C 0.2664(2) 0.65812(18) 0.41221(17) 0.0435(7) Uani 1 1 d .
H37 H 0.2095 0.6662 0.4235 0.052 Uiso 1 1 calc R
C38 C 0.3017(2) 0.60836(18) 0.43483(17) 0.0424(7) Uani 1 1 d .
C39 C 0.3870(2) 0.59545(19) 0.41568(18) 0.0444(7) Uani 1 1 d .
H39 H 0.4109 0.5614 0.4300 0.053 Uiso 1 1 calc R
C40 C 0.4352(2) 0.63299(19) 0.37590(17) 0.0437(7) Uani 1 1 d .
H40 H 0.4918 0.6245 0.3642 0.052 Uiso 1 1 calc R
C41 C 0.1688(2) 0.57532(19) 0.49076(18) 0.0438(7) Uani 1 1 d .
H41A H 0.1163 0.5481 0.4423 0.053 Uiso 1 1 calc R
H41B H 0.1793 0.6365 0.5208 0.053 Uiso 1 1 calc R
C42 C 0.1392(2) 0.52948(19) 0.53599(17) 0.0429(7) Uani 1 1 d .
C43 C 0.0921(2) 0.43818(19) 0.49719(17) 0.0425(7) Uani 1 1 d .
C44 C 0.0722(2) 0.38559(19) 0.41054(17) 0.0440(7) Uani 1 1 d .
H44A H 0.0014 0.3587 0.3854 0.066 Uiso 1 1 calc R
H44B H 0.0977 0.3409 0.3991 0.066 Uiso 1 1 calc R
H44C H 0.1048 0.4236 0.3916 0.066 Uiso 1 1 calc R
C45 C 0.0628(2) 0.39437(19) 0.53946(17) 0.0435(7) Uani 1 1 d .
C46 C 0.0171(2) 0.29552(18) 0.49850(18) 0.0430(7) Uani 1 1 d .
H46A H 0.0399 0.2717 0.4530 0.052 Uiso 1 1 calc R
H46B H 0.0365 0.2753 0.5334 0.052 Uiso 1 1 calc R
C47 C 0.0776(2) 0.44274(19) 0.62004(17) 0.0424(7) Uani 1 1 d .
C48 C 0.0392(2) 0.39519(19) 0.66378(17) 0.0447(7) Uani 1 1 d .
H48A H 0.0949 0.3994 0.6981 0.067 Uiso 1 1 calc R
H48B H -0.0019 0.3345 0.6271 0.067 Uiso 1 1 calc R
H48C H 0.0003 0.4216 0.6938 0.067 Uiso 1 1 calc R
C49 C 0.1272(2) 0.53436(19) 0.65911(17) 0.0428(7) Uani 1 1 d .
C50 C 0.1524(2) 0.5857(2) 0.74619(17) 0.0442(7) Uani 1 1 d .
H50A H 0.1479 0.6419 0.7624 0.053 Uiso 1 1 calc R
H50B H 0.1069 0.5537 0.7650 0.053 Uiso 1 1 calc R
C51 C 0.1601(2) 0.57832(19) 0.61844(17) 0.0425(7) Uani 1 1 d .
C52 C 0.2168(2) 0.67655(19) 0.66063(17) 0.0443(7) Uani 1 1 d .
H52A H 0.1704 0.7042 0.6695 0.066 Uiso 1 1 calc R
H52B H 0.2546 0.6929 0.6294 0.066 Uiso 1 1 calc R
H52C H 0.2615 0.6952 0.7098 0.066 Uiso 1 1 calc R
C53 C 0.2909(2) 0.62543(19) 0.85315(17) 0.0450(7) Uani 1 1 d .
C54 C 0.3855(2) 0.62765(19) 0.87476(18) 0.0447(7) Uani 1 1 d .
H54 H 0.4192 0.6116 0.8377 0.054 Uiso 1 1 calc R
C55 C 0.4295(2) 0.65373(19) 0.95148(17) 0.0445(7) Uani 1 1 d .
H55 H 0.4929 0.6550 0.9656 0.053 Uiso 1 1 calc R
C56 C 0.3804(2) 0.67806(19) 1.00795(17) 0.0432(7) Uani 1 1 d .
C57 C 0.2860(2) 0.67602(19) 0.98500(17) 0.0445(7) Uani 1 1 d .
H57 H 0.2519 0.6916 1.0219 0.053 Uiso 1 1 calc R
C58 C 0.2415(2) 0.65153(19) 0.90887(17) 0.0442(7) Uani 1 1 d .
H58 H 0.1793 0.6525 0.8951 0.053 Uiso 1 1 calc R
C59 C 0.4274(2) 0.70651(19) 1.09088(17) 0.0440(7) Uani 1 1 d .
C60 C -0.1480(2) 0.17928(19) 0.43251(17) 0.0444(7) Uani 1 1 d .
C61 C -0.2500(2) 0.15571(19) 0.40317(17) 0.0443(7) Uani 1 1 d .
H61 H -0.2754 0.1987 0.4156 0.053 Uiso 1 1 calc R
C62 C -0.3130(2) 0.06814(18) 0.35555(17) 0.0440(7) Uani 1 1 d .
H62 H -0.3806 0.0525 0.3343 0.053 Uiso 1 1 calc R
C63 C -0.2763(2) 0.00323(19) 0.33910(17) 0.0423(7) Uani 1 1 d .
C64 C -0.1764(2) 0.02740(19) 0.37051(17) 0.0431(7) Uani 1 1 d .
H64 H -0.1519 -0.0159 0.3604 0.052 Uiso 1 1 calc R
C65 C -0.1112(2) 0.11462(18) 0.41682(17) 0.0425(7) Uani 1 1 d .
H65 H -0.0435 0.1298 0.4372 0.051 Uiso 1 1 calc R
C66 C -0.3470(2) -0.09016(19) 0.28794(17) 0.0423(7) Uani 1 1 d .
C67 C 0.4082(2) 0.9663(2) 0.39815(17) 0.0454(7) Uani 1 1 d .
H67 H 0.3837 0.9156 0.4018 0.054 Uiso 1 1 calc R
C68 C 0.4354(2) 1.11751(19) 0.44600(18) 0.0480(8) Uani 1 1 d .
H68A H 0.4964 1.1598 0.4870 0.072 Uiso 1 1 calc R
H68B H 0.3849 1.1408 0.4518 0.072 Uiso 1 1 calc R
H68C H 0.4468 1.1050 0.3963 0.072 Uiso 1 1 calc R
C69 C 0.3646(2) 1.0398(2) 0.51547(18) 0.0480(8) Uani 1 1 d .
H69A H 0.3361 0.9814 0.5078 0.072 Uiso 1 1 calc R
H69B H 0.3142 1.0631 0.5185 0.072 Uiso 1 1 calc R
H69C H 0.4187 1.0765 0.5632 0.072 Uiso 1 1 calc R
C70 C 0.7151(2) 0.6803(2) 0.14119(19) 0.0504(8) Uani 1 1 d .
H70 H 0.7091 0.7177 0.1228 0.061 Uiso 1 1 calc R
C71 C 0.8628(2) 0.6735(2) 0.08939(19) 0.0521(8) Uani 1 1 d .
H71A H 0.9277 0.6898 0.1218 0.078 Uiso 1 1 calc R
H71B H 0.8595 0.7235 0.0869 0.078 Uiso 1 1 calc R
H71C H 0.8517 0.6275 0.0377 0.078 Uiso 1 1 calc R
C72 C 0.7885(2) 0.5793(2) 0.14072(18) 0.0482(8) Uani 1 1 d .
H72A H 0.7863 0.5972 0.1934 0.072 Uiso 1 1 calc R
H72B H 0.8494 0.5715 0.1357 0.072 Uiso 1 1 calc R
H72C H 0.7322 0.5249 0.1056 0.072 Uiso 1 1 calc R
N1 N 0.40212(19) 1.03743(16) 0.45038(14) 0.0464(6) Uani 1 1 d .
N2 N 0.7850(2) 0.64209(17) 0.12294(15) 0.0506(7) Uani 1 1 d .
O1 O 0.44514(15) 0.96303(13) 0.34376(12) 0.0453(5) Uani 1 1 d .
O2 O 0.40423(15) 0.06892(13) 0.23404(12) 0.0451(5) Uani 1 1 d .
O3 O 0.27259(15) 0.07344(13) 0.16993(11) 0.0443(5) Uani 1 1 d .
O4 O 0.55227(15) 0.47902(13) 0.36367(12) 0.0454(5) Uani 1 1 d .
O5 O 1.20184(15) 0.86491(13) 0.95515(12) 0.0467(5) Uani 1 1 d .
O6 O 1.10586(15) 0.92634(13) 1.01938(12) 0.0451(5) Uani 1 1 d .
O7 O 0.90906(15) 0.82522(13) 0.67147(12) 0.0454(5) Uani 1 1 d .
O8 O 1.21147(15) 0.93146(13) 0.24051(12) 0.0444(5) Uani 1 1 d .
O9 O 1.07816(15) 0.93045(13) 0.17614(12) 0.0449(5) Uani 1 1 d .
O10 O 0.90259(14) 0.80337(13) 0.40231(11) 0.0428(5) Uani 1 1 d .
O11 O 0.50643(15) 0.69118(13) 0.27400(12) 0.0450(5) Uani 1 1 d .
O12 O 0.43899(15) 0.78973(13) 0.31285(12) 0.0457(5) Uani 1 1 d .
O13 O 0.26042(14) 0.56911(12) 0.47448(11) 0.0430(5) Uani 1 1 d .
O14 O 0.51030(15) 0.70249(13) 1.10690(12) 0.0450(5) Uani 1 1 d .
O15 O 0.38177(15) 0.73226(13) 1.13988(11) 0.0444(5) Uani 1 1 d .
O16 O 0.25413(15) 0.59811(13) 0.77610(11) 0.0448(5) Uani 1 1 d .
O17 O -0.31596(15) -0.14951(13) 0.28132(11) 0.0446(5) Uani 1 1 d .
O18 O -0.43160(15) -0.10831(13) 0.25065(11) 0.0442(5) Uani 1 1 d .
O19 O -0.09100(14) 0.26704(12) 0.47504(11) 0.0434(5) Uani 1 1 d .
O20 O 0.66221(15) 0.66497(13) 0.18073(12) 0.0461(5) Uani 1 1 d .
O1W O 0.40238(15) 0.90846(13) 0.17870(12) 0.0451(5) Uani 1 1 d .
O2W O 0.27051(15) 0.80747(13) 0.24105(12) 0.0460(5) Uani 1 1 d .
O3W O 0.22063(15) -0.14898(12) 0.07978(12) 0.0423(5) Uani 1 1 d .
Zn1 Zn 0.41790(3) 0.84537(2) 0.24384(2) 0.04288(11) Uani 1 1 d .
Zn2 Zn 0.17969(3) -0.04744(2) 0.12279(2) 0.04306(11) Uani 1 1 d .
Zn3 Zn 0.57526(3) 0.73383(2) 0.21218(2) 0.04290(11) Uani 1 1 d .

loop_
_atom_site_aniso_label
_atom_site_aniso_U_11
_atom_site_aniso_U_22
_atom_site_aniso_U_33
_atom_site_aniso_U_23
_atom_site_aniso_U_13
_atom_site_aniso_U_12
C1 0.0398(16) 0.0371(15) 0.0401(16) 0.0106(13) 0.0103(13) 0.0098(13)
C2 0.0369(15) 0.0395(15) 0.0395(16) 0.0108(13) 0.0086(12) 0.0113(13)
C3 0.0390(16) 0.0388(15) 0.0407(16) 0.0111(13) 0.0086(13) 0.0109(13)
C4 0.0382(16) 0.0373(15) 0.0402(16) 0.0095(13) -0.0080(13) 0.0087(13)
C5 0.0368(15) 0.0380(15) 0.0404(16) 0.0119(13) 0.0085(12) 0.0122(13)
C6 0.0378(15) 0.0389(15) 0.0362(15) 0.0113(13) 0.0076(12) 0.0104(13)
C7 0.0365(15) 0.0371(14) 0.0387(16) 0.0090(13) 0.0085(12) 0.0094(12)
C8 0.0364(15) 0.0384(15) 0.0353(15) 0.0108(12) 0.0074(12) 0.0109(12)
C9 0.0388(16) 0.0382(15) 0.0374(16) 0.0104(13) 0.0091(12) 0.0104(13)
C10 0.0382(15) 0.0379(14) 0.0393(16) 0.0128(13) 0.0104(12) 0.0123(13)
C11 0.0419(17) 0.0384(15) 0.0373(16) 0.0097(13) 0.0103(13) 0.0083(13)
C12 0.0375(15) 0.0374(14) 0.0382(16) 0.0125(13) 0.0115(12) 0.0108(12)
C13 0.0380(16) 0.0399(15) 0.0407(16) 0.0125(13) 0.0103(13) 0.0105(13)
C14 0.0350(15) 0.0393(15) 0.0350(15) 0.0090(13) 0.0058(12) 0.0112(12)
C15 0.0420(16) 0.0372(15) 0.0389(16) 0.0095(13) 0.0092(13) 0.0101(13)
C16 0.0358(15) 0.0386(15) 0.0383(16) 0.0108(13) 0.0079(12) 0.0102(12)
C17 0.0376(16) 0.0387(15) 0.0392(16) 0.0103(13) 0.0083(12) 0.0101(13)
C18 0.0385(15) 0.0371(14) 0.0378(16) 0.0102(13) 0.0104(12) 0.0085(12)
C19 0.0391(16) 0.0408(15) 0.0405(16) 0.0108(13) 0.0119(13) 0.0096(13)
C20 0.0397(16) 0.0405(15) 0.0354(16) 0.0088(13) 0.0088(13) 0.0118(13)
C21 0.0402(16) 0.0424(15) 0.0381(16) 0.0114(13) 0.0114(13) 0.0116(13)
C22 0.0406(16) 0.0386(15) 0.0373(16) 0.0112(13) 0.0107(13) 0.0111(13)
C23 0.0405(16) 0.0421(15) 0.0372(16) 0.0126(13) 0.0099(13) 0.0115(13)
C24 0.0378(16) 0.0433(15) 0.0381(16) 0.0110(13) 0.0093(13) 0.0127(13)
C25 0.0394(16) 0.0393(15) 0.0376(16) 0.0103(13) 0.0111(13) 0.0094(13)
C26 0.0390(16) 0.0421(15) 0.0366(16) 0.0117(13) 0.0099(13) 0.0121(13)
C27 0.0411(16) 0.0383(15) 0.0397(16) 0.0137(13) 0.0113(13) 0.0120(13)
C28 0.0377(16) 0.0416(15) 0.0403(16) 0.0126(13) 0.0086(13) 0.0108(13)
C29 0.0384(16) 0.0398(15) 0.0394(16) 0.0101(13) 0.0105(13) 0.0091(13)
C30 0.0405(16) 0.0377(15) 0.0402(16) 0.0110(13) 0.0103(13) 0.0115(13)
C31 0.0368(16) 0.0415(15) 0.0391(16) 0.0112(13) 0.0099(12) 0.0090(13)
C32 0.0373(16) 0.0426(15) 0.0414(16) 0.0143(14) 0.0102(13) 0.0109(13)
C33 0.0378(17) 0.0389(15) 0.0394(16) 0.0108(13) 0.0095(13) 0.0106(13)
C34 0.0406(16) 0.0378(16) 0.0398(16) 0.0105(13) 0.0094(13) 0.0102(13)
C35 0.0406(16) 0.0383(15) 0.0397(16) 0.0125(13) 0.0094(13) 0.0110(13)
C36 0.0387(16) 0.0376(14) 0.0396(16) 0.0118(13) 0.0083(13) 0.0095(13)
C37 0.0415(16) 0.0377(15) 0.0391(16) 0.0130(13) 0.0098(13) 0.0108(13)
C38 0.0405(16) 0.0370(14) 0.0379(15) 0.0120(13) 0.0098(13) 0.0114(13)
C39 0.0394(16) 0.0387(15) 0.0433(17) 0.0136(13) 0.0114(13) 0.0115(13)
C40 0.0386(16) 0.0397(15) 0.0374(16) 0.0114(13) 0.0076(12) 0.0097(13)
C41 0.0369(16) 0.0400(15) 0.0409(16) 0.0119(13) 0.0098(13) 0.0112(13)
C42 0.0386(16) 0.0374(14) 0.0385(16) 0.0111(13) 0.0101(12) 0.0099(12)
C43 0.0373(15) 0.0387(15) 0.0394(16) 0.0113(13) 0.0103(12) 0.0130(13)
C44 0.0389(16) 0.0383(15) 0.0372(16) 0.0089(13) 0.0093(12) 0.0093(13)
C45 0.0338(15) 0.0401(15) 0.0401(16) 0.0106(13) 0.0079(12) 0.0096(12)
C46 0.0390(16) 0.0371(15) 0.0386(16) 0.0108(13) 0.0099(12) 0.0101(13)
C47 0.0371(15) 0.0378(14) 0.0390(16) 0.0120(13) 0.0078(12) 0.0104(12)
C48 0.0410(16) 0.0410(15) 0.0369(16) 0.0109(13) 0.0096(13) 0.0110(13)
C49 0.0387(16) 0.0373(14) 0.0378(16) 0.0100(13) 0.0098(12) 0.0105(13)
C50 0.0411(16) 0.0396(15) 0.0377(16) 0.0100(13) 0.0116(13) 0.0127(13)
C51 0.0374(15) 0.0399(15) 0.0379(16) 0.0124(13) 0.0080(12) 0.0116(13)
C52 0.0417(16) 0.0402(15) 0.0375(16) 0.0120(13) 0.0106(13) 0.0112(13)
C53 0.0403(16) 0.0406(15) 0.0386(16) 0.0112(13) 0.0100(13) 0.0104(13)
C54 0.0385(16) 0.0399(15) 0.0410(16) 0.0121(13) 0.0100(13) 0.0102(13)
C55 0.0401(16) 0.0422(15) 0.0365(16) 0.0099(13) 0.0100(13) 0.0133(13)
C56 0.0398(16) 0.0380(15) 0.0403(16) 0.0124(13) 0.0100(13) 0.0126(13)
C57 0.0409(16) 0.0422(15) 0.0381(16) 0.0117(13) 0.0123(13) 0.0135(13)
C58 0.0397(16) 0.0409(15) 0.0398(16) 0.0126(13) 0.0093(13) 0.0133(13)
C59 0.0397(17) 0.0389(15) 0.0378(16) 0.0100(13) 0.0108(13) 0.0104(13)
C60 0.0392(16) 0.0390(15) 0.0388(16) 0.0102(13) 0.0085(13) 0.0104(13)
C61 0.0369(16) 0.0388(15) 0.0429(17) 0.0122(13) 0.0102(13) 0.0101(13)
C62 0.0381(16) 0.0384(15) 0.0401(16) 0.0113(13) 0.0086(13) 0.0097(13)
C63 0.0374(16) 0.0374(15) 0.0381(16) 0.0113(13) 0.0074(12) 0.0103(13)
C64 0.0377(16) 0.0364(14) 0.0396(16) 0.0101(13) 0.0094(12) 0.0095(12)
C65 0.0373(15) 0.0382(15) 0.0366(15) 0.0108(13) 0.0075(12) 0.0092(13)
C66 0.0399(17) 0.0377(15) 0.0364(15) 0.0111(13) 0.0092(13) 0.0114(13)
C67 0.0408(16) 0.0385(15) 0.0403(16) 0.0097(13) 0.0111(13) 0.0109(13)
C68 0.0434(17) 0.0414(16) 0.0429(17) 0.0109(14) 0.0119(13) 0.0123(14)
C69 0.0420(17) 0.0461(16) 0.0413(17) 0.0129(14) 0.0106(13) 0.0134(14)
C70 0.0433(17) 0.0463(17) 0.0454(18) 0.0146(15) 0.0120(14) 0.0107(14)
C71 0.0451(18) 0.0474(17) 0.0450(18) 0.0122(15) 0.0141(14) 0.0111(14)
C72 0.0455(17) 0.0422(16) 0.0429(17) 0.0127(14) 0.0101(14) 0.0140(14)
N1 0.0400(14) 0.0432(13) 0.0388(14) 0.0103(12) 0.0106(11) 0.0108(11)
N2 0.0445(15) 0.0448(14) 0.0454(15) 0.0104(12) 0.0134(12) 0.0145(12)
O1 0.0391(11) 0.0414(11) 0.0403(11) 0.0115(9) 0.0111(9) 0.0110(9)
O2 0.0402(11) 0.0388(10) 0.0411(11) 0.0113(9) 0.0092(9) 0.0110(9)
O3 0.0378(11) 0.0397(10) 0.0382(11) 0.0099(9) 0.0085(9) 0.0097(9)
O4 0.0395(11) 0.0380(10) 0.0397(11) 0.0120(9) -0.0069(9) 0.0101(9)
O5 0.0393(11) 0.0457(11) 0.0386(11) 0.0114(9) 0.0090(9) 0.0120(10)
O6 0.0400(11) 0.0393(10) 0.0396(11) 0.0103(9) 0.0102(9) 0.0102(9)
O7 0.0394(11) 0.0435(11) 0.0383(11) 0.0113(9) 0.0093(9) 0.0122(9)
O8 0.0407(12) 0.0410(11) 0.0403(11) 0.0134(9) 0.0119(9) 0.0128(9)
O9 0.0398(11) 0.0408(11) 0.0404(11) 0.0129(9) 0.0112(9) 0.0104(9)
O10 0.0383(11) 0.0394(10) 0.0405(11) 0.0137(9) 0.0114(9) 0.0121(9)
O11 0.0431(12) 0.0381(10) 0.0415(11) 0.0130(9) 0.0117(9) 0.0114(9)
O12 0.0431(11) 0.0400(11) 0.0382(11) 0.0109(9) 0.0105(9) 0.0107(9)
O13 0.0379(11) 0.0385(10) 0.0390(11) 0.0120(9) 0.0102(9) 0.0097(9)
O14 0.0380(11) 0.0397(10) 0.0395(11) 0.0093(9) 0.0085(9) 0.0104(9)
O15 0.0401(11) 0.0404(10) 0.0353(11) 0.0102(9) 0.0086(9) 0.0086(9)
O16 0.0382(11) 0.0426(11) 0.0373(11) 0.0109(9) 0.0077(9) 0.0106(9)
O17 0.0387(11) 0.0385(10) 0.0397(11) 0.0100(9) 0.0081(9) 0.0101(9)
O18 0.0367(11) 0.0389(10) 0.0392(11) 0.0102(9) 0.0069(9) 0.0086(9)
O19 0.0365(11) 0.0377(10) 0.0400(11) 0.0095(9) 0.0080(9) 0.0108(9)
O20 0.0448(12) 0.0411(11) 0.0397(11) 0.0128(9) 0.0116(9) 0.0126(9)
O1W 0.0421(11) 0.0385(10) 0.0413(11) 0.0117(9) 0.0125(9) 0.0117(9)
O2W 0.0393(11) 0.0408(11) 0.0427(11) 0.0123(9) 0.0108(9) 0.0105(9)
O3W 0.0388(11) 0.0317(9) 0.0426(11) 0.0113(9) 0.0103(9) 0.0087(8)
Zn1 0.03882(19) 0.03855(18) 0.03762(19) 0.01123(15) 0.00948(14) 0.01088(15)
Zn2 0.03791(19) 0.03876(18) 0.03783(19) 0.01097(15) 0.00926(14) 0.01004(15)
Zn3 0.03881(19) 0.03825(18) 0.03724(19) 0.01075(15) 0.00916(14) 0.01044(15)

loop_
_atom_type_symbol
_atom_type_description
_atom_type_scat_dispersion_real
_atom_type_scat_dispersion_imag
_atom_type_scat_source
C C 0.0033 0.0016 'International Tables Vol C Tables 4.2.6.8 and 6.1.1.4'
H H 0.0000 0.0000 'International Tables Vol C Tables 4.2.6.8 and 6.1.1.4'
O O 0.0106 0.0060 'International Tables Vol C Tables 4.2.6.8 and 6.1.1.4'
Zn Zn 0.2839 1.4301 'International Tables Vol C Tables 4.2.6.8 and 6.1.1.4'
N N 0.0061 0.0033 'International Tables Vol C Tables 4.2.6.8 and 6.1.1.4'

loop_
_geom_angle_atom_site_label_1
_geom_angle_atom_site_label_2
_geom_angle_atom_site_label_3
_geom_angle
_geom_angle_site_symmetry_1
_geom_angle_site_symmetry_3
O2 C1 O3 126.1(3) . .
O2 C1 C2 119.1(3) . .
O3 C1 C2 114.8(3) . .
C7 C2 C3 118.4(3) . .
C7 C2 C1 123.1(3) . .
C3 C2 C1 118.5(3) . .
C4 C3 C2 121.0(3) . .
C4 C3 H3 119.5 . .
C2 C3 H3 119.5 . .
C3 C4 C5 120.9(3) . .
C3 C4 H4 119.5 . .
C5 C4 H4 119.5 . .
O4 C5 C4 125.5(3) . .
O4 C5 C6 115.9(3) . .
C4 C5 C6 118.5(3) . .
C7 C6 C5 120.0(3) . .
C7 C6 H6 120.0 . .
C5 C6 H6 120.0 . .
C2 C7 C6 121.2(3) . .
C2 C7 H7 119.4 . .
C6 C7 H7 119.4 . .
O4 C8 C9 111.2(3) . .
O4 C8 H8A 109.4 . .
C9 C8 H8A 109.4 . .
O4 C8 H8B 109.4 . .
C9 C8 H8B 109.4 . .
H8A C8 H8B 108.0 . .
C10 C9 C18 121.1(3) . .
C10 C9 C8 120.0(3) . .
C18 C9 C8 118.4(3) . .
C9 C10 C12 120.0(3) . .
C9 C10 C11 119.2(3) . .
C12 C10 C11 120.7(3) . .
C10 C11 H11A 109.5 . .
C10 C11 H11B 109.5 . .
H11A C11 H11B 109.5 . .
C10 C11 H11C 109.5 . .
H11A C11 H11C 109.5 . .
H11B C11 H11C 109.5 . .
C10 C12 C14 119.6(3) . .
C10 C12 C13 119.6(3) . .
C14 C12 C13 120.4(3) . .
O10 C13 C12 105.6(3) . .
O10 C13 H13A 110.6 . .
C12 C13 H13A 110.6 . .
O10 C13 H13B 110.6 . .
C12 C13 H13B 110.6 . .
H13A C13 H13B 108.7 . .
C16 C14 C12 120.0(3) . .
C16 C14 C15 119.3(3) . .
C12 C14 C15 120.6(3) . .
C14 C15 H15A 109.5 . .
C14 C15 H15B 109.5 . .
H15A C15 H15B 109.5 . .
C14 C15 H15C 109.5 . .
H15A C15 H15C 109.5 . .
H15B C15 H15C 109.5 . .
C14 C16 C18 120.3(3) . .
C14 C16 C17 119.1(3) . .
C18 C16 C17 119.9(3) . .
O7 C17 C16 104.0(2) . .
O7 C17 H17A 111.0 . .
C16 C17 H17A 111.0 . .
O7 C17 H17B 111.0 . .
C16 C17 H17B 111.0 . .
H17A C17 H17B 109.0 . .
C9 C18 C16 118.6(3) . .
C9 C18 C19 120.5(3) . .
C16 C18 C19 120.9(3) . .
C18 C19 H19A 109.5 . .
C18 C19 H19B 109.5 . .
H19A C19 H19B 109.5 . .
C18 C19 H19C 109.5 . .
H19A C19 H19C 109.5 . .
H19B C19 H19C 109.5 . .
O7 C20 C25 115.2(3) . .
O7 C20 C21 124.7(3) . .
C25 C20 C21 120.0(3) . .
C22 C21 C20 119.0(3) . .
C22 C21 H21 120.5 . .
C20 C21 H21 120.5 . .
C23 C22 C21 121.2(3) . .
C23 C22 H22 119.4 . .
C21 C22 H22 119.4 . .
C22 C23 C24 119.0(3) . .
C22 C23 C26 121.4(3) . .
C24 C23 C26 119.6(3) . .
C25 C24 C23 120.7(3) . .
C25 C24 H24 119.6 . .
C23 C24 H24 119.6 . .
C24 C25 C20 120.0(3) . .
C24 C25 H25 120.0 . .
C20 C25 H25 120.0 . .
O5 C26 O6 125.1(3) . .
O5 C26 C23 117.9(3) . .
O6 C26 C23 117.0(3) . .
O10 C27 C28 115.8(3) . .
O10 C27 C32 123.2(3) . .
C28 C27 C32 121.1(3) . .
C29 C28 C27 119.8(3) . .
C29 C28 H28 120.1 . .
C27 C28 H28 120.1 . .
C28 C29 C30 119.9(3) . .
C28 C29 H29 120.0 . .
C30 C29 H29 120.0 . .
C31 C30 C29 119.7(3) . .
C31 C30 C33 121.0(3) . .
C29 C30 C33 119.3(3) . .
C30 C31 C32 120.8(3) . .
C30 C31 H31 119.6 . .
C32 C31 H31 119.6 . .
C27 C32 C31 118.7(3) . .
C27 C32 H32 120.7 . .
C31 C32 H32 120.7 . .
O8 C33 O9 121.0(3) . .
O8 C33 C30 120.6(3) . .
O9 C33 C30 118.5(3) . .
O8 C33 Zn2 73.72(17) . 1_665
O9 C33 Zn2 47.60(14) . 1_665
C30 C33 Zn2 164.8(2) . 1_665
O12 C34 O11 124.7(3) . .
O12 C34 C35 119.0(3) . .
O11 C34 C35 116.3(3) . .
C40 C35 C36 118.7(3) . .
C40 C35 C34 122.0(3) . .
C36 C35 C34 119.3(3) . .
C35 C36 C37 120.8(3) . .
C35 C36 H36 119.6 . .
C37 C36 H36 119.6 . .
C38 C37 C36 120.2(3) . .
C38 C37 H37 119.9 . .
C36 C37 H37 119.9 . .
O13 C38 C37 125.2(3) . .
O13 C38 C39 115.8(3) . .
C37 C38 C39 119.0(3) . .
C40 C39 C38 120.5(3) . .
C40 C39 H39 119.7 . .
C38 C39 H39 119.7 . .
C39 C40 C35 120.8(3) . .
C39 C40 H40 119.6 . .
C35 C40 H40 119.6 . .
O13 C41 C42 108.2(3) . .
O13 C41 H41A 110.1 . .
C42 C41 H41A 110.1 . .
O13 C41 H41B 110.1 . .
C42 C41 H41B 110.1 . .
H41A C41 H41B 108.4 . .
C43 C42 C51 119.9(3) . .
C43 C42 C41 119.7(3) . .
C51 C42 C41 120.4(3) . .
C42 C43 C45 120.0(3) . .
C42 C43 C44 120.5(3) . .
C45 C43 C44 119.5(3) . .
C43 C44 H44A 109.5 . .
C43 C44 H44B 109.5 . .
H44A C44 H44B 109.5 . .
C43 C44 H44C 109.5 . .
H44A C44 H44C 109.5 . .
H44B C44 H44C 109.5 . .
C47 C45 C43 120.1(3) . .
C47 C45 C46 119.7(3) . .
C43 C45 C46 120.2(3) . .
O19 C46 C45 107.5(2) . .
O19 C46 H46A 110.2 . .
C45 C46 H46A 110.2 . .
O19 C46 H46B 110.2 . .
C45 C46 H46B 110.2 . .
H46A C46 H46B 108.5 . .
C49 C47 C45 119.6(3) . .
C49 C47 C48 120.8(3) . .
C45 C47 C48 119.6(3) . .
C47 C48 H48A 109.5 . .
C47 C48 H48B 109.5 . .
H48A C48 H48B 109.5 . .
C47 C48 H48C 109.5 . .
H48A C48 H48C 109.5 . .
H48B C48 H48C 109.5 . .
C51 C49 C47 120.8(3) . .
C51 C49 C50 119.2(3) . .
C47 C49 C50 119.9(3) . .
O16 C50 C49 105.6(2) . .
O16 C50 H50A 110.6 . .
C49 C50 H50A 110.6 . .
O16 C50 H50B 110.6 . .
C49 C50 H50B 110.6 . .
H50A C50 H50B 108.7 . .
C49 C51 C42 119.4(3) . .
C49 C51 C52 121.0(3) . .
C42 C51 C52 119.6(3) . .
C51 C52 H52A 109.5 . .
C51 C52 H52B 109.5 . .
H52A C52 H52B 109.5 . .
C51 C52 H52C 109.5 . .
H52A C52 H52C 109.5 . .
H52B C52 H52C 109.5 . .
O16 C53 C54 115.2(3) . .
O16 C53 C58 124.7(3) . .
C54 C53 C58 120.1(3) . .
C55 C54 C53 119.9(3) . .
C55 C54 H54 120.1 . .
C53 C54 H54 120.1 . .
C54 C55 C56 121.0(3) . .
C54 C55 H55 119.5 . .
C56 C55 H55 119.5 . .
C57 C56 C55 118.0(3) . .
C57 C56 C59 120.6(3) . .
C55 C56 C59 121.4(3) . .
C58 C57 C56 121.8(3) . .
C58 C57 H57 119.1 . .
C56 C57 H57 119.1 . .
C57 C58 C53 119.1(3) . .
C57 C58 H58 120.5 . .
C53 C58 H58 120.5 . .
O14 C59 O15 124.3(3) . .
O14 C59 C56 117.4(3) . .
O15 C59 C56 118.4(3) . .
O19 C60 C65 124.7(3) . .
O19 C60 C61 115.4(3) . .
C65 C60 C61 119.9(3) . .
C62 C61 C60 119.6(3) . .
C62 C61 H61 120.2 . .
C60 C61 H61 120.2 . .
C61 C62 C63 120.6(3) . .
C61 C62 H62 119.7 . .
C63 C62 H62 119.7 . .
C64 C63 C62 119.0(3) . .
C64 C63 C66 122.2(3) . .
C62 C63 C66 118.8(3) . .
C63 C64 C65 121.6(3) . .
C63 C64 H64 119.2 . .
C65 C64 H64 119.2 . .
C64 C65 C60 119.2(3) . .
C64 C65 H65 120.4 . .
C60 C65 H65 120.4 . .
O18 C66 O17 121.7(3) . .
O18 C66 C63 119.9(3) . .
O17 C66 C63 118.3(3) . .
O1 C67 N1 123.7(3) . .
O1 C67 H67 118.2 . .
N1 C67 H67 118.2 . .
N1 C68 H68A 109.5 . .
N1 C68 H68B 109.5 . .
H68A C68 H68B 109.5 . .
N1 C68 H68C 109.5 . .
H68A C68 H68C 109.5 . .
H68B C68 H68C 109.5 . .
N1 C69 H69A 109.5 . .
N1 C69 H69B 109.5 . .
H69A C69 H69B 109.5 . .
N1 C69 H69C 109.5 . .
H69A C69 H69C 109.5 . .
H69B C69 H69C 109.5 . .
O20 C70 N2 121.3(3) . .
O20 C70 H70 119.4 . .
N2 C70 H70 119.4 . .
N2 C71 H71A 109.5 . .
N2 C71 H71B 109.5 . .
H71A C71 H71B 109.5 . .
N2 C71 H71C 109.5 . .
H71A C71 H71C 109.5 . .
H71B C71 H71C 109.5 . .
N2 C72 H72A 109.5 . .
N2 C72 H72B 109.5 . .
H72A C72 H72B 109.5 . .
N2 C72 H72C 109.5 . .
H72A C72 H72C 109.5 . .
H72B C72 H72C 109.5 . .
C67 N1 C68 120.7(3) . .
C67 N1 C69 121.7(3) . .
C68 N1 C69 117.5(3) . .
C72 N2 C70 121.5(3) . .
C72 N2 C71 116.8(3) . .
C70 N2 C71 121.5(3) . .
C67 O1 Zn1 123.12(19) . .
C1 O3 Zn2 125.8(2) . .
C5 O4 C8 114.3(2) . .
C26 O6 Zn2 122.2(2) . 1_666
C20 O7 C17 119.2(2) . .
C33 O9 Zn2 103.75(19) . 1_665
C27 O10 C13 118.9(2) . .
C34 O11 Zn3 122.3(2) . .
C34 O12 Zn1 141.8(2) . .
C38 O13 C41 117.9(2) . .
C59 O14 Zn3 120.58(19) . 1_556
C59 O15 Zn1 134.28(19) . 1_556
C53 O16 C50 119.4(2) . .
C66 O17 Zn3 109.78(18) . 1_445
C66 O18 Zn1 144.2(2) . 1_445
C60 O19 C46 117.7(2) . .
C70 O20 Zn3 117.2(2) . .
O2W Zn1 O15 89.97(8) . 1_554
O2W Zn1 O18 176.50(8) . 1_665
O15 Zn1 O18 93.14(8) 1_554 1_665
O2W Zn1 O12 88.76(9) . .
O15 Zn1 O12 94.52(8) 1_554 .
O18 Zn1 O12 92.59(8) 1_665 .
O2W Zn1 O1 87.17(8) . .
O15 Zn1 O1 174.51(9) 1_554 .
O18 Zn1 O1 89.59(8) 1_665 .
O12 Zn1 O1 90.11(8) . .
O2W Zn1 O1W 92.83(8) . .
O15 Zn1 O1W 88.16(8) 1_554 .
O18 Zn1 O1W 85.68(8) 1_665 .
O12 Zn1 O1W 176.90(8) . .
O1 Zn1 O1W 87.30(8) . .
O3 Zn2 O9 115.07(8) . 1_445
O3 Zn2 O6 103.74(9) . 1_444
O9 Zn2 O6 106.16(9) 1_445 1_444
O3 Zn2 O3W 123.30(8) . .
O9 Zn2 O3W 109.93(9) 1_445 .
O6 Zn2 O3W 94.77(8) 1_444 .
O3 Zn2 C33 110.56(9) . 1_445
O9 Zn2 C33 28.65(9) 1_445 1_445
O6 Zn2 C33 132.30(9) 1_444 1_445
O3W Zn2 C33 93.16(9) . 1_445
O14 Zn3 O11 123.36(9) 1_554 .
O14 Zn3 O17 119.60(9) 1_554 1_665
O11 Zn3 O17 109.90(8) . 1_665
O14 Zn3 O20 95.53(9) 1_554 .
O11 Zn3 O20 103.85(9) . .
O17 Zn3 O20 97.59(9) 1_665 .

loop_
_geom_bond_atom_site_label_1
_geom_bond_atom_site_label_2
_geom_bond_distance
_geom_bond_site_symmetry_2
C1 O2 1.218(4) .
C1 O3 1.282(4) .
C1 C2 1.501(4) .
C2 C7 1.382(4) .
C2 C3 1.397(4) .
C3 C4 1.373(4) .
C3 H3 0.9300 .
C4 C5 1.384(4) .
C4 H4 0.9300 .
C5 O4 1.372(3) .
C5 C6 1.409(4) .
C6 C7 1.384(4) .
C6 H6 0.9300 .
C7 H7 0.9300 .
C8 O4 1.432(3) .
C8 C9 1.502(4) .
C8 H8A 0.9700 .
C8 H8B 0.9700 .
C9 C10 1.392(4) .
C9 C18 1.405(4) .
C10 C12 1.401(4) .
C10 C11 1.506(4) .
C11 H11A 0.9600 .
C11 H11B 0.9600 .
C11 H11C 0.9600 .
C12 C14 1.409(4) .
C12 C13 1.485(4) .
C13 O10 1.438(4) .
C13 H13A 0.9700 .
C13 H13B 0.9700 .
C14 C16 1.401(4) .
C14 C15 1.513(4) .
C15 H15A 0.9600 .
C15 H15B 0.9600 .
C15 H15C 0.9600 .
C16 C18 1.412(4) .
C16 C17 1.527(4) .
C17 O7 1.442(4) .
C17 H17A 0.9700 .
C17 H17B 0.9700 .
C18 C19 1.510(4) .
C19 H19A 0.9600 .
C19 H19B 0.9600 .
C19 H19C 0.9600 .
C20 O7 1.360(4) .
C20 C25 1.392(4) .
C20 C21 1.397(4) .
C21 C22 1.391(4) .
C21 H21 0.9300 .
C22 C23 1.383(4) .
C22 H22 0.9300 .
C23 C24 1.396(4) .
C23 C26 1.490(4) .
C24 C25 1.377(4) .
C24 H24 0.9300 .
C25 H25 0.9300 .
C26 O5 1.264(4) .
C26 O6 1.273(4) .
C27 O10 1.367(4) .
C27 C28 1.378(4) .
C27 C32 1.388(4) .
C28 C29 1.375(4) .
C28 H28 0.9300 .
C29 C30 1.401(5) .
C29 H29 0.9300 .
C30 C31 1.373(4) .
C30 C33 1.490(4) .
C31 C32 1.389(4) .
C31 H31 0.9300 .
C32 H32 0.9300 .
C33 O8 1.245(4) .
C33 O9 1.280(4) .
C33 Zn2 2.592(3) 1_665
C34 O12 1.240(4) .
C34 O11 1.276(4) .
C34 C35 1.496(5) .
C35 C40 1.390(4) .
C35 C36 1.398(4) .
C36 C37 1.398(4) .
C36 H36 0.9300 .
C37 C38 1.381(4) .
C37 H37 0.9300 .
C38 O13 1.357(4) .
C38 C39 1.411(4) .
C39 C40 1.380(4) .
C39 H39 0.9300 .
C40 H40 0.9300 .
C41 O13 1.447(4) .
C41 C42 1.493(4) .
C41 H41A 0.9700 .
C41 H41B 0.9700 .
C42 C43 1.393(4) .
C42 C51 1.422(4) .
C43 C45 1.413(5) .
C43 C44 1.500(4) .
C44 H44A 0.9600 .
C44 H44B 0.9600 .
C44 H44C 0.9600 .
C45 C47 1.402(4) .
C45 C46 1.506(4) .
C46 O19 1.453(3) .
C46 H46A 0.9700 .
C46 H46B 0.9700 .
C47 C49 1.400(4) .
C47 C48 1.519(4) .
C48 H48A 0.9600 .
C48 H48B 0.9600 .
C48 H48C 0.9600 .
C49 C51 1.398(4) .
C49 C50 1.497(4) .
C50 O16 1.449(4) .
C50 H50A 0.9700 .
C50 H50B 0.9700 .
C51 C52 1.506(4) .
C52 H52A 0.9600 .
C52 H52B 0.9600 .
C52 H52C 0.9600 .
C53 O16 1.362(4) .
C53 C54 1.387(4) .
C53 C58 1.390(4) .
C54 C55 1.382(4) .
C54 H54 0.9300 .
C55 C56 1.392(4) .
C55 H55 0.9300 .
C56 C57 1.390(4) .
C56 C59 1.490(4) .
C57 C58 1.381(4) .
C57 H57 0.9300 .
C58 H58 0.9300 .
C59 O14 1.255(4) .
C59 O15 1.255(4) .
C60 O19 1.359(3) .
C60 C65 1.389(4) .
C60 C61 1.394(4) .
C61 C62 1.382(4) .
C61 H61 0.9300 .
C62 C63 1.390(4) .
C62 H62 0.9300 .
C63 C64 1.372(4) .
C63 C66 1.486(4) .
C64 C65 1.382(4) .
C64 H64 0.9300 .
C65 H65 0.9300 .
C66 O18 1.230(4) .
C66 O17 1.274(4) .
C67 O1 1.251(4) .
C67 N1 1.313(4) .
C67 H67 0.9300 .
C68 N1 1.449(4) .
C68 H68A 0.9600 .
C68 H68B 0.9600 .
C68 H68C 0.9600 .
C69 N1 1.452(4) .
C69 H69A 0.9600 .
C69 H69B 0.9600 .
C69 H69C 0.9600 .
C70 O20 1.224(4) .
C70 N2 1.413(4) .
C70 H70 0.9300 .
C71 N2 1.479(4) .
C71 H71A 0.9600 .
C71 H71B 0.9600 .
C71 H71C 0.9600 .
C72 N2 1.361(4) .
C72 H72A 0.9600 .
C72 H72B 0.9600 .
C72 H72C 0.9600 .
O1 Zn1 2.089(2) .
O3 Zn2 1.9290(19) .
O6 Zn2 1.978(2) 1_666
O9 Zn2 1.971(2) 1_665
O11 Zn3 1.944(2) .
O12 Zn1 2.081(2) .
O14 Zn3 1.937(2) 1_556
O15 Zn1 2.0575(19) 1_556
O17 Zn3 1.9672(19) 1_445
O18 Zn1 2.073(2) 1_445
O20 Zn3 2.036(2) .
O1W Zn1 2.113(2) .
O2W Zn1 2.045(2) .
O3W Zn2 2.009(2) .
Zn1 O15 2.0576(19) 1_554
Zn1 O18 2.073(2) 1_665
Zn2 O9 1.970(2) 1_445
Zn2 O6 1.978(2) 1_444
Zn2 C33 2.592(3) 1_445
Zn3 O14 1.937(2) 1_554
Zn3 O17 1.9672(19) 1_665

loop_
_geom_torsion_atom_site_label_1
_geom_torsion_atom_site_label_2
_geom_torsion_atom_site_label_3
_geom_torsion_atom_site_label_4
_geom_torsion
_geom_torsion_site_symmetry_4
O2 C1 C2 C7 166.4(3) .
O3 C1 C2 C7 -13.3(4) .
O2 C1 C2 C3 -12.9(4) .
O3 C1 C2 C3 167.5(3) .
C7 C2 C3 C4 0.9(5) .
C1 C2 C3 C4 -179.9(3) .
C2 C3 C4 C5 0.4(5) .
C3 C4 C5 O4 176.0(3) .
C3 C4 C5 C6 -1.8(5) .
O4 C5 C6 C7 -175.9(3) .
C4 C5 C6 C7 2.0(5) .
C3 C2 C7 C6 -0.6(5) .
C1 C2 C7 C6 -179.8(3) .
C5 C6 C7 C2 -0.9(5) .
O4 C8 C9 C10 -71.8(4) .
O4 C8 C9 C18 115.4(3) .
C18 C9 C10 C12 0.7(5) .
C8 C9 C10 C12 -171.8(3) .
C18 C9 C10 C11 179.5(3) .
C8 C9 C10 C11 6.9(4) .
C9 C10 C12 C14 3.2(5) .
C11 C10 C12 C14 -175.5(3) .
C9 C10 C12 C13 176.3(3) .
C11 C10 C12 C13 -2.4(5) .
C10 C12 C13 O10 -95.8(3) .
C14 C12 C13 O10 77.2(3) .
C10 C12 C14 C16 -3.3(5) .
C13 C12 C14 C16 -176.4(3) .
C10 C12 C14 C15 175.1(3) .
C13 C12 C14 C15 2.0(5) .
C12 C14 C16 C18 -0.6(5) .
C15 C14 C16 C18 -179.0(3) .
C12 C14 C16 C17 170.1(3) .
C15 C14 C16 C17 -8.3(4) .
C14 C16 C17 O7 -75.2(3) .
C18 C16 C17 O7 95.4(3) .
C10 C9 C18 C16 -4.6(5) .
C8 C9 C18 C16 168.1(3) .
C10 C9 C18 C19 175.0(3) .
C8 C9 C18 C19 -12.4(4) .
C14 C16 C18 C9 4.5(5) .
C17 C16 C18 C9 -166.1(3) .
C14 C16 C18 C19 -175.1(3) .
C17 C16 C18 C19 14.3(5) .
O7 C20 C21 C22 178.4(3) .
C25 C20 C21 C22 -0.6(5) .
C20 C21 C22 C23 -0.6(5) .
C21 C22 C23 C24 0.6(5) .
C21 C22 C23 C26 -177.4(3) .
C22 C23 C24 C25 0.6(5) .
C26 C23 C24 C25 178.7(3) .
C23 C24 C25 C20 -1.9(5) .
O7 C20 C25 C24 -177.3(3) .
C21 C20 C25 C24 1.8(5) .
C22 C23 C26 O5 168.5(3) .
C24 C23 C26 O5 -9.5(4) .
C22 C23 C26 O6 -10.1(4) .
C24 C23 C26 O6 171.9(3) .
O10 C27 C28 C29 178.8(3) .
C32 C27 C28 C29 -1.1(4) .
C27 C28 C29 C30 -0.2(4) .
C28 C29 C30 C31 1.2(4) .
C28 C29 C30 C33 -179.6(3) .
C29 C30 C31 C32 -1.0(4) .
C33 C30 C31 C32 179.8(3) .
O10 C27 C32 C31 -178.6(3) .
C28 C27 C32 C31 1.2(4) .
C30 C31 C32 C27 -0.2(4) .
C31 C30 C33 O8 179.5(3) .
C29 C30 C33 O8 0.4(4) .
C31 C30 C33 O9 -0.4(4) .
C29 C30 C33 O9 -179.5(3) .
C31 C30 C33 Zn2 -22.1(10) 1_665
C29 C30 C33 Zn2 158.7(7) 1_665
O12 C34 C35 C40 -157.1(3) .
O11 C34 C35 C40 21.3(4) .
O12 C34 C35 C36 22.0(4) .
O11 C34 C35 C36 -159.7(3) .
C40 C35 C36 C37 -1.3(4) .
C34 C35 C36 C37 179.6(3) .
C35 C36 C37 C38 1.5(4) .
C36 C37 C38 O13 179.2(3) .
C36 C37 C38 C39 -1.3(4) .
O13 C38 C39 C40 -179.5(2) .
C37 C38 C39 C40 0.9(4) .
C38 C39 C40 C35 -0.7(4) .
C36 C35 C40 C39 0.9(4) .
C34 C35 C40 C39 180.0(3) .
O13 C41 C42 C43 -78.7(3) .
O13 C41 C42 C51 100.3(3) .
C51 C42 C43 C45 1.7(5) .
C41 C42 C43 C45 -179.3(3) .
C51 C42 C43 C44 -178.3(3) .
C41 C42 C43 C44 0.8(4) .
C42 C43 C45 C47 2.3(5) .
C44 C43 C45 C47 -177.7(3) .
C42 C43 C45 C46 -176.6(3) .
C44 C43 C45 C46 3.4(4) .
C47 C45 C46 O19 87.6(3) .
C43 C45 C46 O19 -93.5(3) .
C43 C45 C47 C49 -3.9(5) .
C46 C45 C47 C49 175.0(3) .
C43 C45 C47 C48 175.7(3) .
C46 C45 C47 C48 -5.4(4) .
C45 C47 C49 C51 1.4(5) .
C48 C47 C49 C51 -178.1(3) .
C45 C47 C49 C50 -173.9(3) .
C48 C47 C49 C50 6.5(5) .
C51 C49 C50 O16 -81.0(3) .
C47 C49 C50 O16 94.4(3) .
C47 C49 C51 C42 2.6(5) .
C50 C49 C51 C42 178.0(3) .
C47 C49 C51 C52 -177.7(3) .
C50 C49 C51 C52 -2.3(5) .
C43 C42 C51 C49 -4.1(5) .
C41 C42 C51 C49 176.9(3) .
C43 C42 C51 C52 176.1(3) .
C41 C42 C51 C52 -2.9(4) .
O16 C53 C54 C55 -179.5(3) .
C58 C53 C54 C55 1.7(5) .
C53 C54 C55 C56 0.0(5) .
C54 C55 C56 C57 -0.5(5) .
C54 C55 C56 C59 -179.8(3) .
C55 C56 C57 C58 -0.6(5) .
C59 C56 C57 C58 178.7(3) .
C56 C57 C58 C53 2.2(5) .
O16 C53 C58 C57 178.6(3) .
C54 C53 C58 C57 -2.7(5) .
C57 C56 C59 O14 176.4(3) .
C55 C56 C59 O14 -4.3(4) .
C57 C56 C59 O15 -3.2(4) .
C55 C56 C59 O15 176.1(3) .
O19 C60 C61 C62 176.4(3) .
C65 C60 C61 C62 -3.1(5) .
C60 C61 C62 C63 2.5(5) .
C61 C62 C63 C64 -0.4(5) .
C61 C62 C63 C66 179.7(3) .
C62 C63 C64 C65 -1.2(5) .
C66 C63 C64 C65 178.8(3) .
C63 C64 C65 C60 0.6(5) .
O19 C60 C65 C64 -177.8(3) .
C61 C60 C65 C64 1.5(5) .
C64 C63 C66 O18 -167.8(3) .
C62 C63 C66 O18 12.2(4) .
C64 C63 C66 O17 9.0(5) .
C62 C63 C66 O17 -171.0(3) .
O1 C67 N1 C68 2.4(5) .
O1 C67 N1 C69 -175.9(3) .
O20 C70 N2 C72 7.6(4) .
O20 C70 N2 C71 -167.4(3) .
N1 C67 O1 Zn1 -161.4(2) .
O2 C1 O3 Zn2 8.9(5) .
C2 C1 O3 Zn2 -171.49(19) .
C4 C5 O4 C8 17.0(4) .
C6 C5 O4 C8 -165.2(3) .
C9 C8 O4 C5 179.6(2) .
O5 C26 O6 Zn2 3.5(4) 1_666
C23 C26 O6 Zn2 -177.98(19) 1_666
C25 C20 O7 C17 168.0(3) .
C21 C20 O7 C17 -11.1(4) .
C16 C17 O7 C20 -158.9(2) .
O8 C33 O9 Zn2 7.7(3) 1_665
C30 C33 O9 Zn2 -172.4(2) 1_665
C28 C27 O10 C13 177.8(2) .
C32 C27 O10 C13 -2.4(4) .
C12 C13 O10 C27 174.1(2) .
O12 C34 O11 Zn3 -3.6(4) .
C35 C34 O11 Zn3 178.11(18) .
O11 C34 O12 Zn1 41.4(5) .
C35 C34 O12 Zn1 -140.4(3) .
C37 C38 O13 C41 3.7(4) .
C39 C38 O13 C41 -175.8(2) .
C42 C41 O13 C38 -178.7(2) .
O15 C59 O14 Zn3 1.8(4) 1_556
C56 C59 O14 Zn3 -177.70(19) 1_556
O14 C59 O15 Zn1 56.2(5) 1_556
C56 C59 O15 Zn1 -124.3(3) 1_556
C54 C53 O16 C50 174.4(3) .
C58 C53 O16 C50 -6.9(4) .
C49 C50 O16 C53 -165.5(2) .
O18 C66 O17 Zn3 -4.3(4) 1_445
C63 C66 O17 Zn3 179.0(2) 1_445
O17 C66 O18 Zn1 76.7(4) 1_445
C63 C66 O18 Zn1 -106.6(4) 1_445
C65 C60 O19 C46 7.1(4) .
C61 C60 O19 C46 -172.2(3) .
C45 C46 O19 C60 176.1(3) .
N2 C70 O20 Zn3 173.8(2) .
C34 O12 Zn1 O2W 105.2(3) .
C34 O12 Zn1 O15 15.3(3) 1_554
C34 O12 Zn1 O18 -78.1(3) 1_665
C34 O12 Zn1 O1 -167.7(3) .
C34 O12 Zn1 O1W -134.1(14) .
C67 O1 Zn1 O2W 44.5(2) .
C67 O1 Zn1 O15 103.2(9) 1_554
C67 O1 Zn1 O18 -136.9(2) 1_665
C67 O1 Zn1 O12 -44.3(2) .
C67 O1 Zn1 O1W 137.4(2) .
C1 O3 Zn2 O9 96.9(2) 1_445
C1 O3 Zn2 O6 -147.6(2) 1_444
C1 O3 Zn2 O3W -42.4(3) .
C1 O3 Zn2 C33 66.1(3) 1_445
C34 O11 Zn3 O14 -79.9(2) 1_554
C34 O11 Zn3 O17 70.2(2) 1_665
C34 O11 Zn3 O20 173.7(2) .
C70 O20 Zn3 O14 54.3(2) 1_554
C70 O20 Zn3 O11 -179.3(2) .
C70 O20 Zn3 O17 -66.6(2) 1_665

loop_
_platon_squeeze_void_nr
_platon_squeeze_void_average_x
_platon_squeeze_void_average_y
_platon_squeeze_void_average_z
_platon_squeeze_void_volume
_platon_squeeze_void_count_electrons
_platon_squeeze_void_content
1 0.160 0.362 0.000 1212 59 ' '
2 0.042 0.990 0.521 7 0 ' '
3 0.952 0.012 0.476 6 0 ' '
